data_8107371
loop_
_publ_author_name
'Xiaolin, Sun'
'Yuhua, Guo'
'Youzhu, Yu'

_publ_section_title
;
 Crystal structure of bis(\m 3-diphenylphosphinato)-tetrakis(\m
 2-diphenylphosphinato)-bis(diphenylphosphinato)-bis(\m
 2-hydroxo)dicopper(II)-ditin(IV), C104H100O18P8Cu2Sn2
;
_journal_issue 1
_journal_name_full 'Zeitschrift f\"ur Kristallographie - New Crystal Structures'
_journal_page_first 123
_journal_page_last 125
_journal_paper_doi 10.1515/ncrs-2022-0498
_journal_volume 238
_journal_year 2023
_chemical_formula_sum 'C104 H100 Cu2 O18 P8 Sn2'
_chemical_formula_weight 2250.05
_space_group_crystal_system triclinic
_space_group_IT_number 2
_space_group_name_Hall '-P 1'
_space_group_name_H-M_alt 'P -1'
_atom_sites_solution_hydrogens mixed
_cell_angle_alpha 112.5710(10)
_cell_angle_beta 104.7070(10)
_cell_angle_gamma 104.4330(10)
_cell_formula_units_Z 1
_cell_length_a 13.8254(6)
_cell_length_b 14.1283(6)
_cell_length_c 15.1940(7)
_cell_measurement_reflns_used 9947
_cell_measurement_temperature 296(2)
_cell_measurement_theta_max 28.34
_cell_measurement_theta_min 2.92
_cell_volume 2442.88(19)
_computing_cell_refinement 'Bruker SAINT [2]'
_computing_data_collection 'Bruker APEX2 [1]'
_computing_data_reduction 'Bruker SAINT [2]'
_computing_molecular_graphics 'SHELXL-2013 [4]'
_computing_publication_material 'SHELXL-2013 [4]'
_computing_structure_refinement 'SHELXL-2013 [3]'
_computing_structure_solution 'SHELXS-2013 [3]'
_diffrn_ambient_temperature 296(2)
_diffrn_measured_fraction_theta_full 0.995
_diffrn_measured_fraction_theta_max 0.990
_diffrn_measurement_device_type 'Bruker APEX-II CCD'
_diffrn_radiation_type MoK\a
_diffrn_radiation_wavelength 0.71073
_diffrn_reflns_av_R_equivalents 0.0155
_diffrn_reflns_av_unetI/netI 0.0318
_diffrn_reflns_Laue_measured_fraction_full 0.995
_diffrn_reflns_Laue_measured_fraction_max 0.990
_diffrn_reflns_limit_h_max 18
_diffrn_reflns_limit_h_min -18
_diffrn_reflns_limit_k_max 17
_diffrn_reflns_limit_k_min -18
_diffrn_reflns_limit_l_max 20
_diffrn_reflns_limit_l_min -19
_diffrn_reflns_number 18096
_diffrn_reflns_point_group_measured_fraction_full 0.995
_diffrn_reflns_point_group_measured_fraction_max 0.990
_diffrn_reflns_theta_full 25.242
_diffrn_reflns_theta_max 28.348
_diffrn_reflns_theta_min 1.577
_exptl_absorpt_coefficient_mu 1.134
_exptl_absorpt_correction_type none
_exptl_crystal_colour blue
_exptl_crystal_density_diffrn 1.529
_exptl_crystal_description block
_exptl_crystal_F_000 1146
_exptl_crystal_size_max 0.210
_exptl_crystal_size_mid 0.190
_exptl_crystal_size_min 0.180
_refine_diff_density_max 0.594
_refine_diff_density_min -0.645
_refine_diff_density_rms 0.132
_refine_ls_extinction_coef .
_refine_ls_extinction_method none
_refine_ls_goodness_of_fit_ref 1.107
_refine_ls_hydrogen_treatment mixed
_refine_ls_matrix_type full
_refine_ls_number_parameters 609
_refine_ls_number_reflns 12083
_refine_ls_number_restraints 0
_refine_ls_restrained_S_all 1.107
_refine_ls_R_factor_all 0.0322
_refine_ls_R_factor_gt 0.0256
_refine_ls_shift/su_max 0.001
_refine_ls_shift/su_mean 0.000
_refine_ls_structure_factor_coef Fsqd
_refine_ls_weighting_details 'w=1/[\s^2^(Fo^2^)+(0.0551P)^2^+0.8318P] where P=(Fo^2^+2Fc^2^)/3'
_refine_ls_weighting_scheme calc
_refine_ls_wR_factor_gt 0.0751
_refine_ls_wR_factor_ref 0.0955
_reflns_Friedel_coverage 0.000
_reflns_Friedel_fraction_full .
_reflns_Friedel_fraction_max .
_reflns_number_gt 10608
_reflns_number_total 12083
_reflns_threshold_expression 'I > 2\s(I)'
_cod_data_source_file suppl_j_ncrs-2022-0498_suppl.cif
_cod_data_source_block 1
_cod_original_cell_volume 2442.87(19)
_cod_database_code 8107371
_shelx_space_group_comment
; 
The symmetry employed for this shelxl refinement is uniquely defined 
by the following loop, which should always be used as a source of 
symmetry information in preference to the above space-group names. 
They are only intended as comments. 
;
_shelx_estimated_absorpt_t_min 0.797
_shelx_estimated_absorpt_t_max 0.822

loop_
_space_group_symop_operation_xyz
'x, y, z'
'-x, -y, -z'

loop_
_atom_site_label
_atom_site_type_symbol
_atom_site_fract_x
_atom_site_fract_y
_atom_site_fract_z
_atom_site_U_iso_or_equiv
_atom_site_adp_type
_atom_site_occupancy
_atom_site_site_symmetry_order
_atom_site_calc_flag
_atom_site_refinement_flags_posn
_atom_site_refinement_flags_adp
_atom_site_refinement_flags_occupancy
_atom_site_disorder_assembly
_atom_site_disorder_group
Sn1 Sn 0.21621(2) 0.35226(2) 0.26925(2) 0.01149(5) Uani 1 1 d . . . . .
Cu1 Cu 0.47856(2) 0.37813(2) 0.42376(2) 0.01181(7) Uani 1 1 d . . . . .
P1 P 0.67875(5) 0.36257(5) 0.58900(4) 0.01444(12) Uani 1 1 d . . . . .
P2 P 0.28310(5) 0.14490(5) 0.27977(4) 0.01461(12) Uani 1 1 d . . . . .
P3 P 0.31067(5) 0.35090(5) 0.08609(4) 0.01586(12) Uani 1 1 d . . . . .
P4 P 0.69614(5) 0.57277(5) 0.47084(4) 0.01280(11) Uani 1 1 d . . . . .
O1 O 0.75319(14) 0.47774(14) 0.67836(13) 0.0203(4) Uani 1 1 d . . . . .
O2 O 0.59604(13) 0.35223(14) 0.49623(13) 0.0180(3) Uani 1 1 d . . . . .
O3 O 0.21024(13) 0.18690(13) 0.22405(12) 0.0165(3) Uani 1 1 d . . . . .
O4 O 0.37366(13) 0.23178(14) 0.38295(12) 0.0182(3) Uani 1 1 d . . . . .
O5 O 0.37730(13) 0.39539(14) 0.32333(13) 0.0154(3) Uani 1 1 d . . . . .
O6 O 0.22206(13) 0.33909(14) 0.12925(12) 0.0174(3) Uani 1 1 d . . . . .
O7 O 0.42536(14) 0.41104(16) 0.16332(13) 0.0229(4) Uani 1 1 d . . . . .
O8 O 0.57713(12) 0.52506(13) 0.45200(12) 0.0138(3) Uani 1 1 d . . . . .
O9 O 0.77677(13) 0.62533(14) 0.58179(12) 0.0178(3) Uani 1 1 d . . . . .
C1 C 0.2806(2) 0.4142(2) 0.00541(19) 0.0202(5) Uani 1 1 d . . . . .
C2 C 0.1745(2) 0.3758(2) -0.0644(2) 0.0292(6) Uani 1 1 d . . . . .
H2 H 0.1194 0.3213 -0.0655 0.035 Uiso 1 1 calc R U . . .
C3 C 0.1503(3) 0.4179(3) -0.1319(2) 0.0372(7) Uani 1 1 d . . . . .
H3 H 0.0788 0.3941 -0.1761 0.045 Uiso 1 1 calc R U . . .
C4 C 0.2324(3) 0.4950(3) -0.1336(3) 0.0449(8) Uani 1 1 d . . . . .
H4 H 0.2166 0.5217 -0.1804 0.054 Uiso 1 1 calc R U . . .
C5 C 0.3373(3) 0.5325(3) -0.0666(3) 0.0519(10) Uani 1 1 d . . . . .
H5A H 0.3923 0.5849 -0.0679 0.062 Uiso 1 1 calc R U . . .
C6 C 0.3623(3) 0.4927(3) 0.0037(3) 0.0369(7) Uani 1 1 d . . . . .
H6 H 0.4336 0.5189 0.0494 0.044 Uiso 1 1 calc R U . . .
C7 C 0.2845(2) 0.2110(2) -0.00629(18) 0.0205(5) Uani 1 1 d . . . . .
C8 C 0.3439(2) 0.1949(3) -0.0687(2) 0.0294(6) Uani 1 1 d . . . . .
H8 H 0.3988 0.2557 -0.0597 0.035 Uiso 1 1 calc R U . . .
C9 C 0.3214(3) 0.0890(3) -0.1440(2) 0.0381(7) Uani 1 1 d . . . . .
H9 H 0.3604 0.0790 -0.1862 0.046 Uiso 1 1 calc R U . . .
C10 C 0.2412(3) -0.0019(3) -0.1567(2) 0.0394(8) Uani 1 1 d . . . . .
H10 H 0.2265 -0.0730 -0.2070 0.047 Uiso 1 1 calc R U . . .
C11 C 0.1826(3) 0.0129(3) -0.0942(2) 0.0384(7) Uani 1 1 d . . . . .
H11 H 0.1290 -0.0482 -0.1023 0.046 Uiso 1 1 calc R U . . .
C12 C 0.2043(2) 0.1194(2) -0.0195(2) 0.0289(6) Uani 1 1 d . . . . .
H12 H 0.1645 0.1292 0.0219 0.035 Uiso 1 1 calc R U . . .
C13 C 0.71713(19) 0.6735(2) 0.42610(18) 0.0160(4) Uani 1 1 d . . . . .
C14 C 0.6431(2) 0.6530(2) 0.3325(2) 0.0270(6) Uani 1 1 d . . . . .
H14 H 0.5787 0.5903 0.2965 0.032 Uiso 1 1 calc R U . . .
C15 C 0.6657(3) 0.7259(3) 0.2933(2) 0.0366(7) Uani 1 1 d . . . . .
H15 H 0.6164 0.7118 0.2308 0.044 Uiso 1 1 calc R U . . .
C16 C 0.7612(3) 0.8198(3) 0.3468(3) 0.0369(7) Uani 1 1 d . . . . .
H16 H 0.7758 0.8684 0.3201 0.044 Uiso 1 1 calc R U . . .
C17 C 0.8347(2) 0.8414(3) 0.4396(3) 0.0345(7) Uani 1 1 d . . . . .
H17 H 0.8985 0.9048 0.4755 0.041 Uiso 1 1 calc R U . . .
C18 C 0.8134(2) 0.7683(2) 0.4795(2) 0.0242(5) Uani 1 1 d . . . . .
H18 H 0.8633 0.7827 0.5418 0.029 Uiso 1 1 calc R U . . .
C19 C 0.72892(18) 0.4652(2) 0.38927(18) 0.0152(4) Uani 1 1 d . . . . .
C20 C 0.6567(2) 0.3916(2) 0.28690(19) 0.0197(5) Uani 1 1 d . . . . .
H20 H 0.5892 0.3945 0.2623 0.024 Uiso 1 1 calc R U . . .
C21 C 0.6856(2) 0.3141(2) 0.2220(2) 0.0247(5) Uani 1 1 d . . . . .
H21 H 0.6374 0.2652 0.1539 0.030 Uiso 1 1 calc R U . . .
C22 C 0.7859(2) 0.3090(2) 0.2578(2) 0.0287(6) Uani 1 1 d . . . . .
H22 H 0.8051 0.2573 0.2137 0.034 Uiso 1 1 calc R U . . .
C23 C 0.8574(2) 0.3810(2) 0.3592(2) 0.0293(6) Uani 1 1 d . . . . .
H23 H 0.9245 0.3771 0.3835 0.035 Uiso 1 1 calc R U . . .
C24 C 0.8294(2) 0.4589(2) 0.4249(2) 0.0227(5) Uani 1 1 d . . . . .
H24 H 0.8778 0.5072 0.4931 0.027 Uiso 1 1 calc R U . . .
C25 C 0.6145(2) 0.2802(2) 0.63956(19) 0.0191(5) Uani 1 1 d . . . . .
C26 C 0.5199(2) 0.1856(2) 0.5730(2) 0.0301(6) Uani 1 1 d . . . . .
H26 H 0.4845 0.1712 0.5056 0.036 Uiso 1 1 calc R U . . .
C27 C 0.4784(3) 0.1129(3) 0.6072(3) 0.0400(8) Uani 1 1 d . . . . .
H27 H 0.4156 0.0494 0.5623 0.048 Uiso 1 1 calc R U . . .
C28 C 0.5293(3) 0.1341(3) 0.7067(3) 0.0399(7) Uani 1 1 d . . . . .
H28 H 0.5023 0.0838 0.7285 0.048 Uiso 1 1 calc R U . . .
C29 C 0.6211(3) 0.2302(3) 0.7749(3) 0.0450(9) Uani 1 1 d . . . . .
H29 H 0.6538 0.2461 0.8432 0.054 Uiso 1 1 calc R U . . .
C30 C 0.6644(2) 0.3031(3) 0.7408(2) 0.0343(7) Uani 1 1 d . . . . .
H30 H 0.7268 0.3670 0.7861 0.041 Uiso 1 1 calc R U . . .
C31 C 0.76616(19) 0.2978(2) 0.54313(18) 0.0177(5) Uani 1 1 d . . . . .
C32 C 0.7188(2) 0.1932(2) 0.4562(2) 0.0246(5) Uani 1 1 d . . . . .
H32 H 0.6438 0.1589 0.4217 0.029 Uiso 1 1 calc R U . . .
C33 C 0.7842(3) 0.1402(3) 0.4210(2) 0.0339(7) Uani 1 1 d . . . . .
H33 H 0.7525 0.0698 0.3635 0.041 Uiso 1 1 calc R U . . .
C34 C 0.8960(3) 0.1915(3) 0.4711(2) 0.0340(7) Uani 1 1 d . . . . .
H34 H 0.9394 0.1564 0.4467 0.041 Uiso 1 1 calc R U . . .
C35 C 0.9430(2) 0.2958(3) 0.5579(2) 0.0310(6) Uani 1 1 d . . . . .
H35 H 1.0181 0.3305 0.5916 0.037 Uiso 1 1 calc R U . . .
C36 C 0.8786(2) 0.3480(2) 0.5942(2) 0.0228(5) Uani 1 1 d . . . . .
H36 H 0.9106 0.4172 0.6532 0.027 Uiso 1 1 calc R U . . .
C37 C 0.34275(19) 0.0715(2) 0.19781(18) 0.0180(5) Uani 1 1 d . . . . .
C38 C 0.4537(2) 0.1173(2) 0.2218(2) 0.0298(6) Uani 1 1 d . . . . .
H38 H 0.4967 0.1869 0.2790 0.036 Uiso 1 1 calc R U . . .
C39 C 0.5002(2) 0.0596(3) 0.1608(3) 0.0360(7) Uani 1 1 d . . . . .
H39 H 0.5740 0.0913 0.1766 0.043 Uiso 1 1 calc R U . . .
C40 C 0.4377(2) -0.0448(2) 0.0767(2) 0.0280(6) Uani 1 1 d . . . . .
H40 H 0.4693 -0.0831 0.0360 0.034 Uiso 1 1 calc R U . . .
C41 C 0.3279(2) -0.0919(3) 0.0535(2) 0.0320(6) Uani 1 1 d . . . . .
H41 H 0.2856 -0.1625 -0.0023 0.038 Uiso 1 1 calc R U . . .
C42 C 0.2812(2) -0.0339(2) 0.1131(2) 0.0283(6) Uani 1 1 d . . . . .
H42 H 0.2072 -0.0657 0.0965 0.034 Uiso 1 1 calc R U . . .
C43 C 0.1947(2) 0.0399(2) 0.29432(18) 0.0184(5) Uani 1 1 d . . . . .
C44 C 0.2348(2) -0.0203(2) 0.3373(2) 0.0266(6) Uani 1 1 d . . . . .
H44 H 0.3087 -0.0053 0.3602 0.032 Uiso 1 1 calc R U . . .
C45 C 0.1649(3) -0.1028(3) 0.3460(2) 0.0345(7) Uani 1 1 d . . . . .
H45 H 0.1921 -0.1429 0.3747 0.041 Uiso 1 1 calc R U . . .
C46 C 0.0554(3) -0.1252(3) 0.3124(2) 0.0370(7) Uani 1 1 d . . . . .
H46 H 0.0092 -0.1794 0.3197 0.044 Uiso 1 1 calc R U . . .
C47 C 0.0138(2) -0.0675(3) 0.2677(3) 0.0367(7) Uani 1 1 d . . . . .
H47 H -0.0604 -0.0838 0.2438 0.044 Uiso 1 1 calc R U . . .
C48 C 0.0833(2) 0.0148(2) 0.2587(2) 0.0273(6) Uani 1 1 d . . . . .
H48 H 0.0554 0.0536 0.2287 0.033 Uiso 1 1 calc R U . . .
C49 C 0.04474(19) 0.2995(2) 0.21857(18) 0.0189(5) Uani 1 1 d . . . . .
H49A H 0.0174 0.2340 0.2261 0.023 Uiso 1 1 calc R U . . .
H49B H 0.0289 0.3574 0.2650 0.023 Uiso 1 1 calc R U . . .
C50 C -0.0192(2) 0.2718(2) 0.10747(19) 0.0224(5) Uani 1 1 d . . . . .
H50A H 0.0066 0.2253 0.0614 0.027 Uiso 1 1 calc R U . . .
H50B H -0.0951 0.2292 0.0879 0.027 Uiso 1 1 calc R U . . .
C51 C -0.0105(2) 0.3726(3) 0.0921(2) 0.0321(6) Uani 1 1 d . . . . .
H51A H 0.0644 0.4119 0.1055 0.039 Uiso 1 1 calc R U . . .
H51B H -0.0306 0.4223 0.1420 0.039 Uiso 1 1 calc R U . . .
C52 C -0.0829(3) 0.3427(4) -0.0172(3) 0.0489(9) Uani 1 1 d . . . . .
H52A H -0.0637 0.2930 -0.0670 0.073 Uiso 1 1 calc R U . . .
H52B H -0.0727 0.4092 -0.0236 0.073 Uiso 1 1 calc R U . . .
H52C H -0.1575 0.3072 -0.0297 0.073 Uiso 1 1 calc R U . . .
H5 H 0.404(3) 0.412(3) 0.287(3) 0.051(12) Uiso 1 1 d . . . . .

loop_
_atom_site_aniso_label
_atom_site_aniso_U_11
_atom_site_aniso_U_22
_atom_site_aniso_U_33
_atom_site_aniso_U_23
_atom_site_aniso_U_13
_atom_site_aniso_U_12
Sn1 0.00997(8) 0.01123(8) 0.01101(8) 0.00451(6) 0.00267(6) 0.00340(6)
Cu1 0.01085(13) 0.01085(13) 0.01165(13) 0.00463(10) 0.00273(10) 0.00394(10)
P1 0.0144(3) 0.0116(3) 0.0156(3) 0.0062(2) 0.0033(2) 0.0056(2)
P2 0.0142(3) 0.0114(3) 0.0158(3) 0.0062(2) 0.0034(2) 0.0042(2)
P3 0.0155(3) 0.0176(3) 0.0130(3) 0.0072(2) 0.0050(2) 0.0052(2)
P4 0.0120(3) 0.0138(3) 0.0113(2) 0.0055(2) 0.0047(2) 0.0036(2)
O1 0.0196(8) 0.0123(8) 0.0206(8) 0.0051(7) 0.0001(7) 0.0059(7)
O2 0.0155(8) 0.0178(8) 0.0202(8) 0.0095(7) 0.0042(7) 0.0077(7)
O3 0.0152(8) 0.0132(8) 0.0177(8) 0.0061(6) 0.0031(6) 0.0055(6)
O4 0.0175(8) 0.0138(8) 0.0171(8) 0.0072(7) 0.0011(6) 0.0027(7)
O5 0.0128(8) 0.0193(8) 0.0158(8) 0.0108(7) 0.0047(6) 0.0056(7)
O6 0.0166(8) 0.0214(9) 0.0132(7) 0.0086(7) 0.0049(6) 0.0063(7)
O7 0.0142(8) 0.0297(10) 0.0185(8) 0.0100(8) 0.0041(7) 0.0035(7)
O8 0.0130(7) 0.0132(7) 0.0135(7) 0.0057(6) 0.0051(6) 0.0036(6)
O9 0.0139(8) 0.0218(9) 0.0124(7) 0.0067(7) 0.0031(6) 0.0033(7)
C1 0.0248(12) 0.0178(11) 0.0188(11) 0.0095(10) 0.0090(10) 0.0077(10)
C2 0.0273(14) 0.0293(14) 0.0331(14) 0.0215(12) 0.0078(12) 0.0077(12)
C3 0.0362(17) 0.0433(18) 0.0394(17) 0.0294(15) 0.0087(13) 0.0173(14)
C4 0.052(2) 0.052(2) 0.050(2) 0.0432(18) 0.0191(17) 0.0200(17)
C5 0.044(2) 0.058(2) 0.065(2) 0.049(2) 0.0199(18) 0.0059(18)
C6 0.0276(15) 0.0409(18) 0.0427(17) 0.0290(15) 0.0096(13) 0.0039(13)
C7 0.0240(12) 0.0212(12) 0.0157(11) 0.0090(10) 0.0039(9) 0.0113(10)
C8 0.0305(14) 0.0306(15) 0.0274(14) 0.0099(12) 0.0139(12) 0.0160(12)
C9 0.0494(19) 0.0441(19) 0.0290(15) 0.0134(14) 0.0208(14) 0.0315(16)
C10 0.066(2) 0.0281(15) 0.0246(14) 0.0094(12) 0.0135(14) 0.0282(16)
C11 0.061(2) 0.0217(14) 0.0278(15) 0.0127(12) 0.0132(14) 0.0112(14)
C12 0.0405(16) 0.0229(13) 0.0206(12) 0.0098(11) 0.0109(12) 0.0102(12)
C13 0.0155(11) 0.0182(11) 0.0186(11) 0.0093(9) 0.0115(9) 0.0076(9)
C14 0.0278(14) 0.0237(13) 0.0259(13) 0.0142(11) 0.0058(11) 0.0054(11)
C15 0.0455(18) 0.0362(17) 0.0326(15) 0.0249(14) 0.0104(14) 0.0144(14)
C16 0.0490(19) 0.0334(16) 0.0478(18) 0.0321(15) 0.0260(15) 0.0177(15)
C17 0.0306(15) 0.0255(14) 0.0473(18) 0.0219(14) 0.0156(13) 0.0032(12)
C18 0.0205(12) 0.0222(13) 0.0273(13) 0.0123(11) 0.0089(10) 0.0043(10)
C19 0.0156(11) 0.0176(11) 0.0180(11) 0.0105(9) 0.0108(9) 0.0076(9)
C20 0.0188(12) 0.0212(12) 0.0199(11) 0.0096(10) 0.0099(9) 0.0073(10)
C21 0.0333(14) 0.0187(12) 0.0188(12) 0.0055(10) 0.0133(11) 0.0073(11)
C22 0.0418(16) 0.0249(14) 0.0343(15) 0.0154(12) 0.0272(13) 0.0212(13)
C23 0.0280(14) 0.0350(15) 0.0377(15) 0.0209(13) 0.0196(12) 0.0192(13)
C24 0.0190(12) 0.0255(13) 0.0241(12) 0.0120(11) 0.0082(10) 0.0093(10)
C25 0.0191(11) 0.0201(12) 0.0223(12) 0.0117(10) 0.0099(10) 0.0098(10)
C26 0.0319(15) 0.0258(14) 0.0259(13) 0.0130(11) 0.0083(11) 0.0027(12)
C27 0.0420(18) 0.0311(16) 0.0408(17) 0.0203(14) 0.0150(15) 0.0007(14)
C28 0.0459(19) 0.0439(19) 0.052(2) 0.0370(17) 0.0274(16) 0.0197(16)
C29 0.0439(19) 0.067(2) 0.0382(17) 0.0405(18) 0.0154(15) 0.0195(18)
C30 0.0284(15) 0.0415(17) 0.0270(14) 0.0197(13) 0.0052(12) 0.0046(13)
C31 0.0190(11) 0.0179(11) 0.0190(11) 0.0111(9) 0.0065(9) 0.0085(9)
C32 0.0250(13) 0.0246(13) 0.0206(12) 0.0073(10) 0.0075(10) 0.0114(11)
C33 0.0440(18) 0.0321(15) 0.0248(14) 0.0080(12) 0.0152(13) 0.0207(14)
C34 0.0392(17) 0.0453(18) 0.0392(16) 0.0253(15) 0.0258(14) 0.0303(15)
C35 0.0217(13) 0.0382(16) 0.0423(16) 0.0250(14) 0.0133(12) 0.0154(12)
C36 0.0188(12) 0.0223(12) 0.0276(13) 0.0134(11) 0.0072(10) 0.0084(10)
C37 0.0195(11) 0.0188(11) 0.0191(11) 0.0110(10) 0.0076(9) 0.0096(10)
C38 0.0243(13) 0.0174(12) 0.0399(16) 0.0074(12) 0.0137(12) 0.0049(11)
C39 0.0268(14) 0.0263(15) 0.056(2) 0.0157(14) 0.0260(14) 0.0095(12)
C40 0.0329(15) 0.0310(15) 0.0289(14) 0.0150(12) 0.0193(12) 0.0176(12)
C41 0.0289(14) 0.0328(15) 0.0202(13) 0.0021(11) 0.0057(11) 0.0113(12)
C42 0.0180(12) 0.0304(15) 0.0220(13) 0.0018(11) 0.0036(10) 0.0087(11)
C43 0.0205(12) 0.0138(11) 0.0187(11) 0.0073(9) 0.0077(9) 0.0041(9)
C44 0.0241(13) 0.0245(13) 0.0315(14) 0.0167(12) 0.0072(11) 0.0082(11)
C45 0.0386(17) 0.0311(15) 0.0423(17) 0.0274(14) 0.0154(14) 0.0111(13)
C46 0.0366(17) 0.0314(16) 0.0394(17) 0.0230(14) 0.0127(14) 0.0000(13)
C47 0.0212(14) 0.0391(17) 0.0486(18) 0.0274(15) 0.0106(13) 0.0026(13)
C48 0.0207(13) 0.0291(14) 0.0374(15) 0.0219(13) 0.0107(11) 0.0087(11)
C49 0.0127(11) 0.0199(12) 0.0192(11) 0.0079(10) 0.0033(9) 0.0040(9)
C50 0.0129(11) 0.0250(13) 0.0192(11) 0.0068(10) 0.0002(9) 0.0041(10)
C51 0.0247(14) 0.0353(16) 0.0318(15) 0.0174(13) 0.0017(12) 0.0120(12)
C52 0.0340(18) 0.069(3) 0.046(2) 0.040(2) 0.0031(15) 0.0156(17)

loop_
_atom_type_symbol
_atom_type_description
_atom_type_scat_dispersion_real
_atom_type_scat_dispersion_imag
_atom_type_scat_source
C C 0.0033 0.0016 'International Tables Vol C Tables 4.2.6.8 and 6.1.1.4'
H H 0.0000 0.0000 'International Tables Vol C Tables 4.2.6.8 and 6.1.1.4'
O O 0.0106 0.0060 'International Tables Vol C Tables 4.2.6.8 and 6.1.1.4'
P P 0.1023 0.0942 'International Tables Vol C Tables 4.2.6.8 and 6.1.1.4'
Cu Cu 0.3201 1.2651 'International Tables Vol C Tables 4.2.6.8 and 6.1.1.4'
Sn Sn -0.6537 1.4246 'International Tables Vol C Tables 4.2.6.8 and 6.1.1.4'

loop_
_geom_angle_atom_site_label_1
_geom_angle_atom_site_label_2
_geom_angle_atom_site_label_3
_geom_angle
_geom_angle_site_symmetry_1
_geom_angle_site_symmetry_3
O5 Sn1 O6 87.91(7) . .
O5 Sn1 O1 87.55(7) . 2_666
O6 Sn1 O1 88.76(7) . 2_666
O5 Sn1 C49 175.50(8) . .
O6 Sn1 C49 95.66(8) . .
O1 Sn1 C49 95.24(8) 2_666 .
O5 Sn1 O9 88.00(6) . 2_666
O6 Sn1 O9 175.49(6) . 2_666
O1 Sn1 O9 89.16(7) 2_666 2_666
C49 Sn1 O9 88.51(8) . 2_666
O5 Sn1 O3 84.11(6) . .
O6 Sn1 O3 90.70(6) . .
O1 Sn1 O3 171.65(6) 2_666 .
C49 Sn1 O3 93.10(8) . .
O9 Sn1 O3 90.78(6) 2_666 .
O2 Cu1 O5 164.54(7) . .
O2 Cu1 O4 91.97(7) . .
O5 Cu1 O4 91.46(7) . .
O2 Cu1 O8 92.47(7) . .
O5 Cu1 O8 83.39(7) . .
O4 Cu1 O8 174.47(6) . .
O2 Cu1 O8 105.38(6) . 2_666
O5 Cu1 O8 89.33(6) . 2_666
O4 Cu1 O8 94.92(6) . 2_666
O8 Cu1 O8 87.06(6) . 2_666
O2 P1 O1 119.04(10) . .
O2 P1 C25 110.37(11) . .
O1 P1 C25 108.59(11) . .
O2 P1 C31 106.83(10) . .
O1 P1 C31 106.25(11) . .
C25 P1 C31 104.74(11) . .
O4 P2 O3 116.31(9) . .
O4 P2 C43 110.74(10) . .
O3 P2 C43 106.20(11) . .
O4 P2 C37 107.96(11) . .
O3 P2 C37 110.56(10) . .
C43 P2 C37 104.45(11) . .
O7 P3 O6 116.66(10) . .
O7 P3 C1 111.58(11) . .
O6 P3 C1 106.92(11) . .
O7 P3 C7 112.23(11) . .
O6 P3 C7 105.39(11) . .
C1 P3 C7 102.97(11) . .
O8 P4 O9 116.33(9) . .
O8 P4 C13 109.15(10) . .
O9 P4 C13 108.72(11) . .
O8 P4 C19 108.94(10) . .
O9 P4 C19 108.81(10) . .
C13 P4 C19 104.21(10) . .
P1 O1 Sn1 142.33(10) . 2_666
P1 O2 Cu1 156.17(12) . .
P2 O3 Sn1 129.78(10) . .
P2 O4 Cu1 130.57(10) . .
Cu1 O5 Sn1 134.54(9) . .
Cu1 O5 H5 112(3) . .
Sn1 O5 H5 112(3) . .
P3 O6 Sn1 135.49(10) . .
P4 O8 Cu1 133.18(10) . .
P4 O8 Cu1 117.37(9) . 2_666
Cu1 O8 Cu1 92.94(6) . 2_666
P4 O9 Sn1 141.03(10) . 2_666
C6 C1 C2 118.8(2) . .
C6 C1 P3 121.3(2) . .
C2 C1 P3 119.5(2) . .
C3 C2 C1 120.8(3) . .
C3 C2 H2 119.6 . .
C1 C2 H2 119.6 . .
C4 C3 C2 119.8(3) . .
C4 C3 H3 120.1 . .
C2 C3 H3 120.1 . .
C5 C4 C3 120.2(3) . .
C5 C4 H4 119.9 . .
C3 C4 H4 119.9 . .
C4 C5 C6 120.5(3) . .
C4 C5 H5A 119.8 . .
C6 C5 H5A 119.8 . .
C1 C6 C5 119.9(3) . .
C1 C6 H6 120.1 . .
C5 C6 H6 120.1 . .
C12 C7 C8 119.1(2) . .
C12 C7 P3 121.7(2) . .
C8 C7 P3 119.2(2) . .
C9 C8 C7 120.4(3) . .
C9 C8 H8 119.8 . .
C7 C8 H8 119.8 . .
C10 C9 C8 120.2(3) . .
C10 C9 H9 119.9 . .
C8 C9 H9 119.9 . .
C9 C10 C11 120.0(3) . .
C9 C10 H10 120.0 . .
C11 C10 H10 120.0 . .
C10 C11 C12 119.9(3) . .
C10 C11 H11 120.1 . .
C12 C11 H11 120.1 . .
C7 C12 C11 120.5(3) . .
C7 C12 H12 119.7 . .
C11 C12 H12 119.7 . .
C14 C13 C18 119.3(2) . .
C14 C13 P4 120.50(19) . .
C18 C13 P4 119.89(19) . .
C15 C14 C13 120.0(3) . .
C15 C14 H14 120.0 . .
C13 C14 H14 120.0 . .
C16 C15 C14 120.4(3) . .
C16 C15 H15 119.8 . .
C14 C15 H15 119.8 . .
C17 C16 C15 120.2(3) . .
C17 C16 H16 119.9 . .
C15 C16 H16 119.9 . .
C16 C17 C18 120.0(3) . .
C16 C17 H17 120.0 . .
C18 C17 H17 120.0 . .
C17 C18 C13 120.1(3) . .
C17 C18 H18 120.0 . .
C13 C18 H18 120.0 . .
C24 C19 C20 119.2(2) . .
C24 C19 P4 120.61(19) . .
C20 C19 P4 120.05(18) . .
C21 C20 C19 119.9(2) . .
C21 C20 H20 120.1 . .
C19 C20 H20 120.1 . .
C22 C21 C20 120.5(2) . .
C22 C21 H21 119.7 . .
C20 C21 H21 119.7 . .
C23 C22 C21 119.9(2) . .
C23 C22 H22 120.1 . .
C21 C22 H22 120.1 . .
C22 C23 C24 120.1(3) . .
C22 C23 H23 119.9 . .
C24 C23 H23 119.9 . .
C23 C24 C19 120.4(2) . .
C23 C24 H24 119.8 . .
C19 C24 H24 119.8 . .
C30 C25 C26 119.6(2) . .
C30 C25 P1 120.5(2) . .
C26 C25 P1 119.46(19) . .
C27 C26 C25 120.0(3) . .
C27 C26 H26 120.0 . .
C25 C26 H26 120.0 . .
C28 C27 C26 120.4(3) . .
C28 C27 H27 119.8 . .
C26 C27 H27 119.8 . .
C27 C28 C29 120.1(3) . .
C27 C28 H28 120.0 . .
C29 C28 H28 120.0 . .
C28 C29 C30 119.9(3) . .
C28 C29 H29 120.0 . .
C30 C29 H29 120.0 . .
C25 C30 C29 119.9(3) . .
C25 C30 H30 120.1 . .
C29 C30 H30 120.1 . .
C32 C31 C36 119.5(2) . .
C32 C31 P1 118.68(19) . .
C36 C31 P1 121.82(19) . .
C31 C32 C33 119.8(3) . .
C31 C32 H32 120.1 . .
C33 C32 H32 120.1 . .
C34 C33 C32 120.4(3) . .
C34 C33 H33 119.8 . .
C32 C33 H33 119.8 . .
C33 C34 C35 119.7(3) . .
C33 C34 H34 120.1 . .
C35 C34 H34 120.1 . .
C36 C35 C34 120.2(3) . .
C36 C35 H35 119.9 . .
C34 C35 H35 119.9 . .
C35 C36 C31 120.4(3) . .
C35 C36 H36 119.8 . .
C31 C36 H36 119.8 . .
C42 C37 C38 118.4(2) . .
C42 C37 P2 121.30(19) . .
C38 C37 P2 120.17(19) . .
C39 C38 C37 120.2(3) . .
C39 C38 H38 119.9 . .
C37 C38 H38 119.9 . .
C40 C39 C38 120.5(3) . .
C40 C39 H39 119.7 . .
C38 C39 H39 119.7 . .
C39 C40 C41 119.6(3) . .
C39 C40 H40 120.2 . .
C41 C40 H40 120.2 . .
C42 C41 C40 119.9(3) . .
C42 C41 H41 120.0 . .
C40 C41 H41 120.0 . .
C41 C42 C37 121.2(3) . .
C41 C42 H42 119.4 . .
C37 C42 H42 119.4 . .
C44 C43 C48 119.0(2) . .
C44 C43 P2 121.0(2) . .
C48 C43 P2 119.96(19) . .
C43 C44 C45 120.3(3) . .
C43 C44 H44 119.9 . .
C45 C44 H44 119.9 . .
C46 C45 C44 120.1(3) . .
C46 C45 H45 120.0 . .
C44 C45 H45 120.0 . .
C45 C46 C47 120.4(3) . .
C45 C46 H46 119.8 . .
C47 C46 H46 119.8 . .
C46 C47 C48 119.6(3) . .
C46 C47 H47 120.2 . .
C48 C47 H47 120.2 . .
C47 C48 C43 120.6(3) . .
C47 C48 H48 119.7 . .
C43 C48 H48 119.7 . .
C50 C49 Sn1 117.53(17) . .
C50 C49 H49A 107.9 . .
Sn1 C49 H49A 107.9 . .
C50 C49 H49B 107.9 . .
Sn1 C49 H49B 107.9 . .
H49A C49 H49B 107.2 . .
C51 C50 C49 114.0(2) . .
C51 C50 H50A 108.7 . .
C49 C50 H50A 108.7 . .
C51 C50 H50B 108.7 . .
C49 C50 H50B 108.7 . .
H50A C50 H50B 107.6 . .
C50 C51 C52 112.8(3) . .
C50 C51 H51A 109.0 . .
C52 C51 H51A 109.0 . .
C50 C51 H51B 109.0 . .
C52 C51 H51B 109.0 . .
H51A C51 H51B 107.8 . .
C51 C52 H52A 109.5 . .
C51 C52 H52B 109.5 . .
H52A C52 H52B 109.5 . .
C51 C52 H52C 109.5 . .
H52A C52 H52C 109.5 . .
H52B C52 H52C 109.5 . .

loop_
_geom_bond_atom_site_label_1
_geom_bond_atom_site_label_2
_geom_bond_distance
_geom_bond_site_symmetry_2
Sn1 O5 2.0041(16) .
Sn1 O6 2.0873(16) .
Sn1 O1 2.1063(17) 2_666
Sn1 C49 2.126(2) .
Sn1 O9 2.1342(16) 2_666
Sn1 O3 2.1401(16) .
Cu1 O2 1.9187(16) .
Cu1 O5 1.9286(16) .
Cu1 O4 1.9563(17) .
Cu1 O8 1.9900(16) .
Cu1 O8 2.3039(16) 2_666
P1 O2 1.5021(17) .
P1 O1 1.5198(17) .
P1 C25 1.803(3) .
P1 C31 1.809(3) .
P2 O4 1.5139(17) .
P2 O3 1.5278(16) .
P2 C43 1.797(2) .
P2 C37 1.806(2) .
P3 O7 1.4938(18) .
P3 O6 1.5325(17) .
P3 C1 1.801(2) .
P3 C7 1.807(3) .
P4 O8 1.5176(16) .
P4 O9 1.5193(16) .
P4 C13 1.792(2) .
P4 C19 1.799(2) .
O1 Sn1 2.1063(17) 2_666
O5 H5 0.81(4) .
O8 Cu1 2.3040(16) 2_666
O9 Sn1 2.1342(16) 2_666
C1 C6 1.385(4) .
C1 C2 1.394(4) .
C2 C3 1.382(4) .
C2 H2 0.9300 .
C3 C4 1.377(5) .
C3 H3 0.9300 .
C4 C5 1.368(5) .
C4 H4 0.9300 .
C5 C6 1.395(4) .
C5 H5A 0.9300 .
C6 H6 0.9300 .
C7 C12 1.384(4) .
C7 C8 1.396(4) .
C8 C9 1.386(4) .
C8 H8 0.9300 .
C9 C10 1.380(5) .
C9 H9 0.9300 .
C10 C11 1.386(5) .
C10 H10 0.9300 .
C11 C12 1.391(4) .
C11 H11 0.9300 .
C12 H12 0.9300 .
C13 C14 1.396(3) .
C13 C18 1.397(3) .
C14 C15 1.385(4) .
C14 H14 0.9300 .
C15 C16 1.385(5) .
C15 H15 0.9300 .
C16 C17 1.378(4) .
C16 H16 0.9300 .
C17 C18 1.394(4) .
C17 H17 0.9300 .
C18 H18 0.9300 .
C19 C24 1.395(3) .
C19 C20 1.396(3) .
C20 C21 1.386(3) .
C20 H20 0.9300 .
C21 C22 1.386(4) .
C21 H21 0.9300 .
C22 C23 1.381(4) .
C22 H22 0.9300 .
C23 C24 1.388(4) .
C23 H23 0.9300 .
C24 H24 0.9300 .
C25 C30 1.384(4) .
C25 C26 1.393(4) .
C26 C27 1.386(4) .
C26 H26 0.9300 .
C27 C28 1.371(5) .
C27 H27 0.9300 .
C28 C29 1.386(5) .
C28 H28 0.9300 .
C29 C30 1.395(4) .
C29 H29 0.9300 .
C30 H30 0.9300 .
C31 C32 1.392(3) .
C31 C36 1.392(3) .
C32 C33 1.392(4) .
C32 H32 0.9300 .
C33 C34 1.383(4) .
C33 H33 0.9300 .
C34 C35 1.388(4) .
C34 H34 0.9300 .
C35 C36 1.381(4) .
C35 H35 0.9300 .
C36 H36 0.9300 .
C37 C42 1.392(4) .
C37 C38 1.395(4) .
C38 C39 1.385(4) .
C38 H38 0.9300 .
C39 C40 1.382(4) .
C39 H39 0.9300 .
C40 C41 1.385(4) .
C40 H40 0.9300 .
C41 C42 1.379(4) .
C41 H41 0.9300 .
C42 H42 0.9300 .
C43 C44 1.391(3) .
C43 C48 1.395(4) .
C44 C45 1.391(4) .
C44 H44 0.9300 .
C45 C46 1.378(4) .
C45 H45 0.9300 .
C46 C47 1.386(4) .
C46 H46 0.9300 .
C47 C48 1.387(4) .
C47 H47 0.9300 .
C48 H48 0.9300 .
C49 C50 1.532(3) .
C49 H49A 0.9700 .
C49 H49B 0.9700 .
C50 C51 1.510(4) .
C50 H50A 0.9700 .
C50 H50B 0.9700 .
C51 C52 1.532(4) .
C51 H51A 0.9700 .
C51 H51B 0.9700 .
C52 H52A 0.9600 .
C52 H52B 0.9600 .
C52 H52C 0.9600 .

loop_
_geom_hbond_atom_site_label_D
_geom_hbond_atom_site_label_H
_geom_hbond_atom_site_label_A
_geom_hbond_distance_DH
_geom_hbond_distance_HA
_geom_hbond_distance_DA
_geom_hbond_angle_DHA
_geom_hbond_site_symmetry_A
O5 H5 O7 0.81(4) 1.97(4) 2.750(2) 161(4) .
C26 H26 O4 0.93 2.64 3.463(3) 147.4 .
C20 H20 O7 0.93 2.50 3.408(3) 165.2 .
C14 H14 O7 0.93 2.49 3.399(3) 164.8 .
C14 H14 O7 0.93 2.49 3.399(3) 164.8 .
C20 H20 O7 0.93 2.50 3.408(3) 165.2 .
C26 H26 O4 0.93 2.64 3.463(3) 147.4 .

loop_
_geom_torsion_atom_site_label_1
_geom_torsion_atom_site_label_2
_geom_torsion_atom_site_label_3
_geom_torsion_atom_site_label_4
_geom_torsion
_geom_torsion_site_symmetry_1
_geom_torsion_site_symmetry_2
_geom_torsion_site_symmetry_3
_geom_torsion_site_symmetry_4
O2 P1 O1 Sn1 4.2(2) . . . 2_666
C25 P1 O1 Sn1 -123.12(18) . . . 2_666
C31 P1 O1 Sn1 124.69(18) . . . 2_666
O1 P1 O2 Cu1 -52.1(3) . . . .
C25 P1 O2 Cu1 74.4(3) . . . .
C31 P1 O2 Cu1 -172.2(3) . . . .
O4 P2 O3 Sn1 0.22(17) . . . .
C43 P2 O3 Sn1 123.93(13) . . . .
C37 P2 O3 Sn1 -123.34(13) . . . .
O3 P2 O4 Cu1 -46.22(17) . . . .
C43 P2 O4 Cu1 -167.55(13) . . . .
C37 P2 O4 Cu1 78.67(15) . . . .
O7 P3 O6 Sn1 -18.1(2) . . . .
C1 P3 O6 Sn1 -143.74(15) . . . .
C7 P3 O6 Sn1 107.17(15) . . . .
O9 P4 O8 Cu1 -86.15(15) . . . .
C13 P4 O8 Cu1 150.42(12) . . . .
C19 P4 O8 Cu1 37.22(15) . . . .
O9 P4 O8 Cu1 38.25(13) . . . 2_666
C13 P4 O8 Cu1 -85.18(11) . . . 2_666
C19 P4 O8 Cu1 161.62(9) . . . 2_666
O8 P4 O9 Sn1 6.4(2) . . . 2_666
C13 P4 O9 Sn1 130.08(16) . . . 2_666
C19 P4 O9 Sn1 -117.01(17) . . . 2_666
O7 P3 C1 C6 12.7(3) . . . .
O6 P3 C1 C6 141.3(2) . . . .
C7 P3 C1 C6 -107.9(3) . . . .
O7 P3 C1 C2 -173.8(2) . . . .
O6 P3 C1 C2 -45.1(2) . . . .
C7 P3 C1 C2 65.6(2) . . . .
C6 C1 C2 C3 -2.1(5) . . . .
P3 C1 C2 C3 -175.8(2) . . . .
C1 C2 C3 C4 2.8(5) . . . .
C2 C3 C4 C5 -1.9(6) . . . .
C3 C4 C5 C6 0.3(6) . . . .
C2 C1 C6 C5 0.5(5) . . . .
P3 C1 C6 C5 174.0(3) . . . .
C4 C5 C6 C1 0.4(6) . . . .
O7 P3 C7 C12 122.6(2) . . . .
O6 P3 C7 C12 -5.4(2) . . . .
C1 P3 C7 C12 -117.3(2) . . . .
O7 P3 C7 C8 -59.9(2) . . . .
O6 P3 C7 C8 172.1(2) . . . .
C1 P3 C7 C8 60.2(2) . . . .
C12 C7 C8 C9 1.1(4) . . . .
P3 C7 C8 C9 -176.5(2) . . . .
C7 C8 C9 C10 -1.1(5) . . . .
C8 C9 C10 C11 0.3(5) . . . .
C9 C10 C11 C12 0.5(5) . . . .
C8 C7 C12 C11 -0.3(4) . . . .
P3 C7 C12 C11 177.2(2) . . . .
C10 C11 C12 C7 -0.5(5) . . . .
O8 P4 C13 C14 -42.1(2) . . . .
O9 P4 C13 C14 -169.9(2) . . . .
C19 P4 C13 C14 74.2(2) . . . .
O8 P4 C13 C18 144.41(19) . . . .
O9 P4 C13 C18 16.6(2) . . . .
C19 P4 C13 C18 -99.3(2) . . . .
C18 C13 C14 C15 0.3(4) . . . .
P4 C13 C14 C15 -173.3(2) . . . .
C13 C14 C15 C16 -0.4(5) . . . .
C14 C15 C16 C17 0.0(5) . . . .
C15 C16 C17 C18 0.4(5) . . . .
C16 C17 C18 C13 -0.5(4) . . . .
C14 C13 C18 C17 0.2(4) . . . .
P4 C13 C18 C17 173.8(2) . . . .
O8 P4 C19 C24 -142.96(19) . . . .
O9 P4 C19 C24 -15.2(2) . . . .
C13 P4 C19 C24 100.6(2) . . . .
O8 P4 C19 C20 41.4(2) . . . .
O9 P4 C19 C20 169.19(18) . . . .
C13 P4 C19 C20 -75.0(2) . . . .
C24 C19 C20 C21 -0.5(4) . . . .
P4 C19 C20 C21 175.17(19) . . . .
C19 C20 C21 C22 0.0(4) . . . .
C20 C21 C22 C23 0.6(4) . . . .
C21 C22 C23 C24 -0.6(4) . . . .
C22 C23 C24 C19 0.1(4) . . . .
C20 C19 C24 C23 0.5(4) . . . .
P4 C19 C24 C23 -175.2(2) . . . .
O2 P1 C25 C30 -158.8(2) . . . .
O1 P1 C25 C30 -26.7(3) . . . .
C31 P1 C25 C30 86.5(2) . . . .
O2 P1 C25 C26 28.2(2) . . . .
O1 P1 C25 C26 160.4(2) . . . .
C31 P1 C25 C26 -86.4(2) . . . .
C30 C25 C26 C27 -2.3(4) . . . .
P1 C25 C26 C27 170.7(2) . . . .
C25 C26 C27 C28 0.7(5) . . . .
C26 C27 C28 C29 1.9(5) . . . .
C27 C28 C29 C30 -2.8(6) . . . .
C26 C25 C30 C29 1.4(5) . . . .
P1 C25 C30 C29 -171.5(3) . . . .
C28 C29 C30 C25 1.1(5) . . . .
O2 P1 C31 C32 -47.7(2) . . . .
O1 P1 C31 C32 -175.78(19) . . . .
C25 P1 C31 C32 69.4(2) . . . .
O2 P1 C31 C36 134.3(2) . . . .
O1 P1 C31 C36 6.3(2) . . . .
C25 P1 C31 C36 -108.6(2) . . . .
C36 C31 C32 C33 -0.2(4) . . . .
P1 C31 C32 C33 -178.2(2) . . . .
C31 C32 C33 C34 -1.0(4) . . . .
C32 C33 C34 C35 1.0(5) . . . .
C33 C34 C35 C36 0.1(4) . . . .
C34 C35 C36 C31 -1.3(4) . . . .
C32 C31 C36 C35 1.3(4) . . . .
P1 C31 C36 C35 179.3(2) . . . .
O4 P2 C37 C42 158.9(2) . . . .
O3 P2 C37 C42 -72.9(2) . . . .
C43 P2 C37 C42 41.0(2) . . . .
O4 P2 C37 C38 -17.6(2) . . . .
O3 P2 C37 C38 110.6(2) . . . .
C43 P2 C37 C38 -135.5(2) . . . .
C42 C37 C38 C39 1.4(4) . . . .
P2 C37 C38 C39 178.0(2) . . . .
C37 C38 C39 C40 -1.2(5) . . . .
C38 C39 C40 C41 -0.1(5) . . . .
C39 C40 C41 C42 1.0(5) . . . .
C40 C41 C42 C37 -0.7(5) . . . .
C38 C37 C42 C41 -0.5(4) . . . .
P2 C37 C42 C41 -177.0(2) . . . .
O4 P2 C43 C44 -56.6(2) . . . .
O3 P2 C43 C44 176.3(2) . . . .
C37 P2 C43 C44 59.4(2) . . . .
O4 P2 C43 C48 125.9(2) . . . .
O3 P2 C43 C48 -1.3(2) . . . .
C37 P2 C43 C48 -118.2(2) . . . .
C48 C43 C44 C45 -1.1(4) . . . .
P2 C43 C44 C45 -178.7(2) . . . .
C43 C44 C45 C46 -0.1(5) . . . .
C44 C45 C46 C47 1.3(5) . . . .
C45 C46 C47 C48 -1.2(5) . . . .
C46 C47 C48 C43 0.0(5) . . . .
C44 C43 C48 C47 1.2(4) . . . .
P2 C43 C48 C47 178.8(2) . . . .
Sn1 C49 C50 C51 -75.0(3) . . . .
C49 C50 C51 C52 -175.1(3) . . . .
